data_4131532
loop_
_publ_author_name
'Derosa, Joseph'
'Tran, Van T.'
'Boulous, Mark N.'
'Chen, Jason S.'
'Engle, Keary M.'

_publ_section_title
;
 Nickel-Catalyzed \b,\g-Dicarbofunctionalization of Alkenyl Carbonyl
 Compounds via Conjunctive Cross-Coupling.
;
_journal_issue 31
_journal_name_full 'Journal of the American Chemical Society'
_journal_page_first 10657
_journal_page_last 10660
_journal_paper_doi 10.1021/jacs.7b06567
_journal_volume 139
_journal_year 2017
_chemical_formula_moiety 'C24 H28 N2 O'
_chemical_formula_sum 'C24 H28 N2 O'
_chemical_formula_weight 360.48
_space_group_crystal_system monoclinic
_space_group_IT_number 14
_space_group_name_Hall '-P 2yn'
_space_group_name_H-M_alt 'P 1 21/n 1'
_atom_sites_solution_hydrogens mixed
_atom_sites_solution_primary direct
_audit_creation_date 2017-03-27
_audit_creation_method
;
Olex2 1.2-beta
(compiled 2017.03.14 svn.r3398 for OlexSys, GUI svn.r5328)
;
_cell_angle_alpha 90
_cell_angle_beta 92.749(7)
_cell_angle_gamma 90
_cell_formula_units_Z 4
_cell_length_a 10.9274(15)
_cell_length_b 11.6646(15)
_cell_length_c 15.873(2)
_cell_measurement_reflns_used 5361
_cell_measurement_temperature 100(2)
_cell_measurement_theta_max 67.781
_cell_measurement_theta_min 4.723
_cell_volume 2020.9(5)
_computing_cell_refinement 'SAINT V8.38A (Bruker, 2017)'
_computing_data_collection 'APEX3 v2016.1-0 (Bruker, 2016)'
_computing_data_reduction 'SAINT V8.38A (Bruker, 2017)'
_computing_molecular_graphics 'Olex2 (Dolomanov et al., 2009)'
_computing_publication_material 'Olex2 (Dolomanov et al., 2009)'
_computing_structure_refinement 'XL (Sheldrick, 2008)'
_computing_structure_solution 'ShelXT (Sheldrick, 2015)'
_diffrn_ambient_temperature 100.0
_diffrn_detector 'Bruker Platinum135 CCD'
_diffrn_detector_area_resol_mean 7.9
_diffrn_detector_type 'CCD Area Detector'
_diffrn_measured_fraction_theta_full 0.983
_diffrn_measured_fraction_theta_max 0.978
_diffrn_measurement_device 'Fixed Chi Three-Circle Diffractometer'
_diffrn_measurement_device_type 'Bruker D8 Platinum135'
_diffrn_measurement_method '\f and \w scans'
_diffrn_radiation_monochromator 'Multilayer Mirrors'
_diffrn_radiation_probe x-ray
_diffrn_radiation_type CuK\a
_diffrn_radiation_wavelength 1.54178
_diffrn_radiation_xray_symbol K-L~3~
_diffrn_reflns_av_R_equivalents 0.0432
_diffrn_reflns_av_unetI/netI 0.0383
_diffrn_reflns_Laue_measured_fraction_full 0.983
_diffrn_reflns_Laue_measured_fraction_max 0.978
_diffrn_reflns_limit_h_max 12
_diffrn_reflns_limit_h_min -13
_diffrn_reflns_limit_k_max 13
_diffrn_reflns_limit_k_min -13
_diffrn_reflns_limit_l_max 18
_diffrn_reflns_limit_l_min -19
_diffrn_reflns_number 13446
_diffrn_reflns_point_group_measured_fraction_full 0.983
_diffrn_reflns_point_group_measured_fraction_max 0.978
_diffrn_reflns_theta_full 67.679
_diffrn_reflns_theta_max 68.271
_diffrn_reflns_theta_min 4.706
_diffrn_source 'Micro Focus Rotating Anode'
_diffrn_source_type 'Bruker FR-591'
_diffrn_standards_number 0
_exptl_absorpt_coefficient_mu 0.559
_exptl_absorpt_correction_T_max 0.3201
_exptl_absorpt_correction_T_min 0.2186
_exptl_absorpt_correction_type multi-scan
_exptl_absorpt_process_details
'SADABS-2016/2 (Bruker,2016/2) was used for absorption correction. wR2(int) was 0.0684 before and 0.0539 after correction. The Ratio of minimum to maximum transmission is 0.6829. The \l/2 correction factor is Not present.'
_exptl_crystal_colour colourless
_exptl_crystal_density_diffrn 1.185
_exptl_crystal_description block
_exptl_crystal_F_000 776
_exptl_crystal_size_max 0.24
_exptl_crystal_size_mid 0.22
_exptl_crystal_size_min 0.18
_refine_diff_density_max 0.351
_refine_diff_density_min -0.228
_refine_diff_density_rms 0.043
_refine_ls_extinction_method none
_refine_ls_goodness_of_fit_ref 1.052
_refine_ls_hydrogen_treatment mixed
_refine_ls_matrix_type full
_refine_ls_number_parameters 250
_refine_ls_number_reflns 3618
_refine_ls_number_restraints 0
_refine_ls_restrained_S_all 1.052
_refine_ls_R_factor_all 0.0645
_refine_ls_R_factor_gt 0.0480
_refine_ls_shift/su_max 0.000
_refine_ls_shift/su_mean 0.000
_refine_ls_structure_factor_coef Fsqd
_refine_ls_weighting_details 'w=1/[\s^2^(Fo^2^)+(0.0438P)^2^+1.2084P] where P=(Fo^2^+2Fc^2^)/3'
_refine_ls_weighting_scheme calc
_refine_ls_wR_factor_gt 0.1136
_refine_ls_wR_factor_ref 0.1231
_reflns_Friedel_coverage 0.000
_reflns_number_gt 2871
_reflns_number_total 3618
_reflns_threshold_expression 'I > 2\s(I)'
_cod_data_source_file ja7b06567_si_003.cif
_cod_data_source_block engle31_0m
_cod_depositor_comments
;
The following automatic conversions were performed:

data item '_diffrn_radiation_probe' value 'X-ray' was changed to
'x-ray' in accordance with the
/home/saulius/struct/COD-crude-data/automatic-downloads/DataCite-retrospective/ACS/depositions/lib/dictionaries/cif_core.dic
dictionary named 'cif_core.dic' version 2.4.2 last updated on
2011-04-26.

Automatic conversion script
Id: cif_fix_values 6909 2019-04-08 15:41:33Z antanas 
;
_cod_database_code 4131532
_shelx_shelxl_version_number 2016/6
_shelx_space_group_comment
;
The symmetry employed for this shelxl refinement is uniquely defined
by the following loop, which should always be used as a source of
symmetry information in preference to the above space-group names.
They are only intended as comments.
;
_shelx_estimated_absorpt_t_max 0.906
_shelx_estimated_absorpt_t_min 0.877
_olex2_refinement_description
;
1. Fixed Uiso
 At 1.2 times of:
  All C(H) groups, All C(H,H) groups
 At 1.5 times of:
  All C(H,H,H) groups
2.a Ternary CH refined with riding coordinates:
 C5(H5), C6(H6)
2.b Secondary CH2 refined with riding coordinates:
 C2(H2A,H2B), C3(H3A,H3B), C4(H4A,H4B), C7(H7A,H7B)
2.c Aromatic/amide H refined with riding coordinates:
 C11(H11), C12(H12), C14(H14), C15(H15), C16(H16), C18(H18), C19(H19),
 C20(H20), C21(H21), C22(H22), C24(H24)
2.d Idealised Me refined as rotating group:
 C1(H1A,H1B,H1C), C23(H23A,H23B,H23C)
;
_olex2_submission_special_instructions 'No special instructions were received'

loop_
_space_group_symop_operation_xyz
'x, y, z'
'-x+1/2, y+1/2, -z+1/2'
'-x, -y, -z'
'x-1/2, -y-1/2, z-1/2'

loop_
_atom_site_label
_atom_site_type_symbol
_atom_site_fract_x
_atom_site_fract_y
_atom_site_fract_z
_atom_site_U_iso_or_equiv
_atom_site_adp_type
_atom_site_occupancy
_atom_site_site_symmetry_order
_atom_site_calc_flag
_atom_site_refinement_flags_posn
O1 O 0.63130(12) 0.65854(12) 0.52940(8) 0.0353(3) Uani 1 1 d .
N1 N 0.77538(13) 0.58639(15) 0.62303(9) 0.0266(4) Uani 1 1 d .
N2 N 0.93446(13) 0.55461(14) 0.75246(9) 0.0272(4) Uani 1 1 d .
C1 C 0.42213(19) 0.2330(2) 0.14910(13) 0.0411(5) Uani 1 1 d .
H1A H 0.449551 0.253086 0.093112 0.062 Uiso 1 1 calc GR
H1B H 0.333653 0.245779 0.150805 0.062 Uiso 1 1 calc GR
H1C H 0.440322 0.152055 0.160721 0.062 Uiso 1 1 calc GR
C2 C 0.48859(18) 0.3073(2) 0.21527(13) 0.0390(5) Uani 1 1 d .
H2A H 0.469984 0.388731 0.202734 0.047 Uiso 1 1 calc R
H2B H 0.456667 0.289466 0.271109 0.047 Uiso 1 1 calc R
C3 C 0.62633(18) 0.29130(19) 0.21999(12) 0.0365(5) Uani 1 1 d .
H3A H 0.656968 0.300033 0.162647 0.044 Uiso 1 1 calc R
H3B H 0.645139 0.212171 0.239076 0.044 Uiso 1 1 calc R
C4 C 0.69487(19) 0.3751(2) 0.27901(12) 0.0394(5) Uani 1 1 d .
H4A H 0.669695 0.454081 0.263248 0.047 Uiso 1 1 calc R
H4B H 0.783686 0.368317 0.270313 0.047 Uiso 1 1 calc R
C5 C 0.67372(17) 0.35726(18) 0.37310(11) 0.0321(5) Uani 1 1 d .
H5 H 0.582997 0.354463 0.378636 0.038 Uiso 1 1 calc R
C6 C 0.72125(17) 0.46271(18) 0.42528(11) 0.0323(5) Uani 1 1 d .
H6 H 0.682084 0.531965 0.398427 0.039 Uiso 1 1 calc R
C7 C 0.68079(16) 0.45929(17) 0.51640(11) 0.0276(4) Uani 1 1 d .
H7A H 0.594676 0.433075 0.517017 0.033 Uiso 1 1 calc R
H7B H 0.732357 0.404040 0.549471 0.033 Uiso 1 1 calc R
C8 C 0.69216(15) 0.57692(17) 0.55635(10) 0.0254(4) Uani 1 1 d .
C9 C 0.81113(15) 0.68550(16) 0.66823(10) 0.0245(4) Uani 1 1 d .
C10 C 0.89751(15) 0.66574(16) 0.73772(10) 0.0234(4) Uani 1 1 d .
C11 C 1.01419(16) 0.53699(19) 0.81644(11) 0.0323(5) Uani 1 1 d .
H11 H 1.040811 0.460683 0.827430 0.039 Uiso 1 1 calc R
C12 C 1.06179(16) 0.6246(2) 0.86909(11) 0.0347(5) Uani 1 1 d .
H12 H 1.118617 0.607111 0.914433 0.042 Uiso 1 1 calc R
C13 C 0.94093(15) 0.75975(17) 0.78693(10) 0.0270(4) Uani 1 1 d .
C14 C 0.89908(17) 0.87241(18) 0.76679(11) 0.0312(4) Uani 1 1 d .
H14 H 0.928242 0.935989 0.799331 0.037 Uiso 1 1 calc R
C15 C 0.81682(17) 0.88857(18) 0.70049(12) 0.0321(4) Uani 1 1 d .
H15 H 0.789232 0.964000 0.687344 0.039 Uiso 1 1 calc R
C16 C 0.77168(16) 0.79592(17) 0.65092(11) 0.0298(4) Uani 1 1 d .
H16 H 0.713861 0.809565 0.605414 0.036 Uiso 1 1 calc R
C17 C 0.72487(17) 0.24373(18) 0.40823(11) 0.0315(4) Uani 1 1 d .
C18 C 0.66044(17) 0.18385(17) 0.46805(11) 0.0308(4) Uani 1 1 d .
H18 H 0.583722 0.212704 0.484216 0.037 Uiso 1 1 calc R
C19 C 0.70557(18) 0.08316(19) 0.50456(12) 0.0366(5) Uani 1 1 d .
H19 H 0.660487 0.045374 0.546081 0.044 Uiso 1 1 calc R
C20 C 0.81575(19) 0.0375(2) 0.48090(14) 0.0428(5) Uani 1 1 d .
H20 H 0.846746 -0.031452 0.505636 0.051 Uiso 1 1 calc R
C21 C 0.87965(19) 0.0944(2) 0.42049(14) 0.0479(6) Uani 1 1 d .
H21 H 0.954738 0.063561 0.402888 0.057 Uiso 1 1 calc R
C22 C 0.83507(19) 0.1966(2) 0.38506(13) 0.0429(5) Uani 1 1 d .
H22 H 0.881097 0.234804 0.344234 0.051 Uiso 1 1 calc R
C23 C 0.85940(18) 0.4812(2) 0.42458(14) 0.0447(6) Uani 1 1 d .
H23A H 0.881194 0.552243 0.454624 0.067 Uiso 1 1 calc GR
H23B H 0.884062 0.486713 0.366165 0.067 Uiso 1 1 calc GR
H23C H 0.901703 0.416450 0.452488 0.067 Uiso 1 1 calc GR
C24 C 1.02570(16) 0.73533(19) 0.85457(11) 0.0316(5) Uani 1 1 d .
H24 H 1.057345 0.795400 0.889670 0.038 Uiso 1 1 calc R
H1 H 0.8094(19) 0.523(2) 0.6402(13) 0.036(6) Uiso 1 1 d .

loop_
_atom_site_aniso_label
_atom_site_aniso_U_11
_atom_site_aniso_U_22
_atom_site_aniso_U_33
_atom_site_aniso_U_23
_atom_site_aniso_U_13
_atom_site_aniso_U_12
O1 0.0377(7) 0.0385(9) 0.0287(7) 0.0001(6) -0.0108(5) 0.0053(6)
N1 0.0305(8) 0.0253(9) 0.0234(8) 0.0007(7) -0.0070(6) 0.0002(7)
N2 0.0275(7) 0.0332(10) 0.0206(7) -0.0012(6) -0.0012(6) 0.0026(7)
C1 0.0433(11) 0.0400(13) 0.0386(11) -0.0005(10) -0.0125(9) -0.0014(10)
C2 0.0385(10) 0.0416(13) 0.0364(11) -0.0081(10) -0.0028(8) -0.0019(9)
C3 0.0398(10) 0.0430(13) 0.0264(9) -0.0010(9) -0.0013(8) -0.0040(9)
C4 0.0407(11) 0.0508(14) 0.0266(10) 0.0008(9) 0.0008(8) -0.0102(10)
C5 0.0327(9) 0.0393(13) 0.0242(9) -0.0014(8) 0.0021(7) -0.0057(8)
C6 0.0361(10) 0.0367(12) 0.0240(9) 0.0003(8) -0.0006(7) -0.0053(9)
C7 0.0273(9) 0.0342(11) 0.0208(9) 0.0024(8) -0.0042(7) -0.0036(8)
C8 0.0252(8) 0.0331(11) 0.0177(8) 0.0021(8) -0.0019(7) -0.0027(8)
C9 0.0238(8) 0.0300(11) 0.0197(8) 0.0007(7) 0.0014(6) -0.0015(7)
C10 0.0213(8) 0.0302(11) 0.0189(8) -0.0023(7) 0.0032(6) -0.0030(7)
C11 0.0291(9) 0.0432(13) 0.0243(9) 0.0019(9) -0.0021(7) 0.0051(8)
C12 0.0276(9) 0.0541(15) 0.0217(9) -0.0025(9) -0.0050(7) -0.0004(9)
C13 0.0253(8) 0.0361(12) 0.0202(8) -0.0040(8) 0.0062(7) -0.0051(8)
C14 0.0374(10) 0.0301(12) 0.0266(9) -0.0067(8) 0.0069(8) -0.0067(8)
C15 0.0377(10) 0.0262(11) 0.0329(10) 0.0004(8) 0.0063(8) 0.0011(8)
C16 0.0292(9) 0.0337(12) 0.0264(9) 0.0019(8) -0.0009(7) 0.0012(8)
C17 0.0338(9) 0.0386(12) 0.0221(9) -0.0084(8) 0.0016(7) -0.0070(9)
C18 0.0314(9) 0.0349(12) 0.0260(9) -0.0056(8) 0.0008(7) -0.0034(8)
C19 0.0381(10) 0.0407(13) 0.0311(10) -0.0017(9) 0.0033(8) -0.0037(9)
C20 0.0427(11) 0.0443(14) 0.0407(12) -0.0061(10) -0.0053(9) 0.0056(10)
C21 0.0333(10) 0.0648(17) 0.0458(12) -0.0143(12) 0.0042(9) 0.0061(11)
C22 0.0389(11) 0.0560(16) 0.0344(11) -0.0043(10) 0.0078(9) -0.0073(11)
C23 0.0404(11) 0.0551(16) 0.0390(11) -0.0095(11) 0.0055(9) -0.0165(10)
C24 0.0298(9) 0.0432(13) 0.0218(9) -0.0086(8) 0.0017(7) -0.0087(9)

loop_
_atom_type_symbol
_atom_type_description
_atom_type_scat_dispersion_real
_atom_type_scat_dispersion_imag
_atom_type_scat_source
C C 0.0181 0.0091 'International Tables Vol C Tables 4.2.6.8 and 6.1.1.4'
H H 0.0000 0.0000 'International Tables Vol C Tables 4.2.6.8 and 6.1.1.4'
N N 0.0311 0.0180 'International Tables Vol C Tables 4.2.6.8 and 6.1.1.4'
O O 0.0492 0.0322 'International Tables Vol C Tables 4.2.6.8 and 6.1.1.4'

loop_
_geom_angle_atom_site_label_1
_geom_angle_atom_site_label_2
_geom_angle_atom_site_label_3
_geom_angle
C8 N1 C9 128.32(17)
C8 N1 H1 115.8(14)
C9 N1 H1 115.9(14)
C11 N2 C10 117.05(16)
H1A C1 H1B 109.5
H1A C1 H1C 109.5
H1B C1 H1C 109.5
C2 C1 H1A 109.5
C2 C1 H1B 109.5
C2 C1 H1C 109.5
C1 C2 H2A 108.8
C1 C2 H2B 108.8
H2A C2 H2B 107.7
C3 C2 C1 113.88(17)
C3 C2 H2A 108.8
C3 C2 H2B 108.8
C2 C3 H3A 108.7
C2 C3 H3B 108.7
C2 C3 C4 114.14(18)
H3A C3 H3B 107.6
C4 C3 H3A 108.7
C4 C3 H3B 108.7
C3 C4 H4A 108.6
C3 C4 H4B 108.6
C3 C4 C5 114.70(17)
H4A C4 H4B 107.6
C5 C4 H4A 108.6
C5 C4 H4B 108.6
C4 C5 H5 106.6
C4 C5 C6 110.36(16)
C6 C5 H5 106.6
C17 C5 C4 113.68(17)
C17 C5 H5 106.6
C17 C5 C6 112.49(15)
C5 C6 H6 106.6
C7 C6 C5 112.16(16)
C7 C6 H6 106.6
C23 C6 C5 114.35(17)
C23 C6 H6 106.6
C23 C6 C7 109.93(15)
C6 C7 H7A 109.6
C6 C7 H7B 109.6
H7A C7 H7B 108.1
C8 C7 C6 110.49(16)
C8 C7 H7A 109.6
C8 C7 H7B 109.6
O1 C8 N1 122.47(18)
O1 C8 C7 121.68(15)
N1 C8 C7 115.84(16)
N1 C9 C10 114.61(16)
C16 C9 N1 126.05(16)
C16 C9 C10 119.33(17)
N2 C10 C9 117.34(16)
N2 C10 C13 123.29(15)
C13 C10 C9 119.37(17)
N2 C11 H11 118.1
N2 C11 C12 123.75(19)
C12 C11 H11 118.1
C11 C12 H12 120.3
C24 C12 C11 119.46(17)
C24 C12 H12 120.3
C10 C13 C14 119.74(16)
C24 C13 C10 116.97(18)
C24 C13 C14 123.29(17)
C13 C14 H14 120.2
C15 C14 C13 119.59(18)
C15 C14 H14 120.2
C14 C15 H15 119.2
C14 C15 C16 121.60(19)
C16 C15 H15 119.2
C9 C16 C15 120.36(17)
C9 C16 H16 119.8
C15 C16 H16 119.8
C18 C17 C5 119.53(17)
C22 C17 C5 123.46(18)
C22 C17 C18 117.0(2)
C17 C18 H18 119.1
C19 C18 C17 121.74(18)
C19 C18 H18 119.1
C18 C19 H19 119.7
C20 C19 C18 120.5(2)
C20 C19 H19 119.7
C19 C20 H20 120.7
C21 C20 C19 118.5(2)
C21 C20 H20 120.7
C20 C21 H21 119.6
C20 C21 C22 120.8(2)
C22 C21 H21 119.6
C17 C22 C21 121.4(2)
C17 C22 H22 119.3
C21 C22 H22 119.3
C6 C23 H23A 109.5
C6 C23 H23B 109.5
C6 C23 H23C 109.5
H23A C23 H23B 109.5
H23A C23 H23C 109.5
H23B C23 H23C 109.5
C12 C24 C13 119.48(18)
C12 C24 H24 120.3
C13 C24 H24 120.3

loop_
_geom_bond_atom_site_label_1
_geom_bond_atom_site_label_2
_geom_bond_distance
O1 C8 1.226(2)
N1 C8 1.366(2)
N1 C9 1.406(2)
N1 H1 0.87(2)
N2 C10 1.374(2)
N2 C11 1.322(2)
C1 H1A 0.9800
C1 H1B 0.9800
C1 H1C 0.9800
C1 C2 1.519(3)
C2 H2A 0.9900
C2 H2B 0.9900
C2 C3 1.515(3)
C3 H3A 0.9900
C3 H3B 0.9900
C3 C4 1.525(3)
C4 H4A 0.9900
C4 H4B 0.9900
C4 C5 1.536(3)
C5 H5 1.0000
C5 C6 1.558(3)
C5 C17 1.532(3)
C6 H6 1.0000
C6 C7 1.533(2)
C6 C23 1.526(3)
C7 H7A 0.9900
C7 H7B 0.9900
C7 C8 1.514(3)
C9 C10 1.436(2)
C9 C16 1.382(3)
C10 C13 1.415(3)
C11 H11 0.9500
C11 C12 1.404(3)
C12 H12 0.9500
C12 C24 1.366(3)
C13 C14 1.423(3)
C13 C24 1.413(3)
C14 H14 0.9500
C14 C15 1.364(3)
C15 H15 0.9500
C15 C16 1.412(3)
C16 H16 0.9500
C17 C18 1.396(3)
C17 C22 1.389(3)
C18 H18 0.9500
C18 C19 1.390(3)
C19 H19 0.9500
C19 C20 1.385(3)
C20 H20 0.9500
C20 C21 1.383(3)
C21 H21 0.9500
C21 C22 1.396(3)
C22 H22 0.9500
C23 H23A 0.9800
C23 H23B 0.9800
C23 H23C 0.9800
C24 H24 0.9500

loop_
_geom_torsion_atom_site_label_1
_geom_torsion_atom_site_label_2
_geom_torsion_atom_site_label_3
_geom_torsion_atom_site_label_4
_geom_torsion
N1 C9 C10 N2 -0.4(2)
N1 C9 C10 C13 179.21(14)
N1 C9 C16 C15 -178.72(16)
N2 C10 C13 C14 179.25(16)
N2 C10 C13 C24 -0.5(2)
N2 C11 C12 C24 -0.3(3)
C1 C2 C3 C4 173.38(18)
C2 C3 C4 C5 68.7(2)
C3 C4 C5 C6 -166.54(17)
C3 C4 C5 C17 66.0(2)
C4 C5 C6 C7 169.25(16)
C4 C5 C6 C23 -64.7(2)
C4 C5 C17 C18 -142.86(17)
C4 C5 C17 C22 38.5(2)
C5 C6 C7 C8 -161.89(15)
C5 C17 C18 C19 -177.13(17)
C5 C17 C22 C21 178.25(18)
C6 C5 C17 C18 90.8(2)
C6 C5 C17 C22 -87.8(2)
C6 C7 C8 O1 63.4(2)
C6 C7 C8 N1 -115.64(17)
C8 N1 C9 C10 177.47(16)
C8 N1 C9 C16 -3.1(3)
C9 N1 C8 O1 -3.8(3)
C9 N1 C8 C7 175.28(16)
C9 C10 C13 C14 -0.3(2)
C9 C10 C13 C24 179.94(15)
C10 N2 C11 C12 0.1(3)
C10 C9 C16 C15 0.7(3)
C10 C13 C14 C15 0.4(3)
C10 C13 C24 C12 0.3(2)
C11 N2 C10 C9 179.87(15)
C11 N2 C10 C13 0.3(2)
C11 C12 C24 C13 0.1(3)
C13 C14 C15 C16 0.0(3)
C14 C13 C24 C12 -179.48(17)
C14 C15 C16 C9 -0.6(3)
C16 C9 C10 N2 -179.82(15)
C16 C9 C10 C13 -0.2(2)
C17 C5 C6 C7 -62.6(2)
C17 C5 C6 C23 63.4(2)
C17 C18 C19 C20 -1.5(3)
C18 C17 C22 C21 -0.4(3)
C18 C19 C20 C21 0.2(3)
C19 C20 C21 C22 1.0(3)
C20 C21 C22 C17 -0.9(3)
C22 C17 C18 C19 1.6(3)
C23 C6 C7 C8 69.7(2)
C24 C13 C14 C15 -179.84(17)
